data_1516752
loop_
_publ_author_name
'Hong, Bor-Cherng'
'Wu, Ming-Fun'
'Tseng, Hsing-Chang'
'Liao, Ju-Hsiou'

_publ_section_title
;
 Enantioselective organocatalytic formal [3 + 3]-cycloaddition of
 alpha,beta-unsaturated aldehydes and application to the asymmetric
 synthesis of (-)-isopulegol hydrate and (-)-cubebaol.
;
_journal_issue 11
_journal_name_full 'Organic letters'
_journal_page_first 2217
_journal_page_last 2220
_journal_paper_doi 10.1021/ol060486+
_journal_volume 8
_journal_year 2006
_chemical_formula_sum 'C8 H12 O2'
_chemical_formula_weight 140.18
_chemical_name_systematic
; 
 ? 
;
_space_group_IT_number 4
_symmetry_cell_setting monoclinic
_symmetry_space_group_name_Hall 'P 2yb'
_symmetry_space_group_name_H-M 'P 1 21 1'
_atom_sites_solution_hydrogens geom
_atom_sites_solution_primary direct
_atom_sites_solution_secondary difmap
_audit_creation_method SHELXL-97
_cell_angle_alpha 90.00
_cell_angle_beta 103.792(5)
_cell_angle_gamma 90.00
_cell_formula_units_Z 2
_cell_length_a 7.773(2)
_cell_length_b 6.401(2)
_cell_length_c 8.075(3)
_cell_measurement_temperature 298(2)
_cell_volume 390.2(2)
_computing_structure_refinement 'SHELXL-97 (Sheldrick, 1997)'
_computing_structure_solution 'SHELXS-97 (Sheldrick, 1990)'
_diffrn_ambient_temperature 298(2)
_diffrn_measured_fraction_theta_full 0.960
_diffrn_measured_fraction_theta_max 0.960
_diffrn_radiation_monochromator graphite
_diffrn_radiation_source 'fine-focus sealed tube'
_diffrn_radiation_type MoK\a
_diffrn_radiation_wavelength 0.71073
_diffrn_reflns_av_R_equivalents 0.0322
_diffrn_reflns_av_sigmaI/netI 0.0493
_diffrn_reflns_limit_h_max 10
_diffrn_reflns_limit_h_min -9
_diffrn_reflns_limit_k_max 8
_diffrn_reflns_limit_k_min -8
_diffrn_reflns_limit_l_max 10
_diffrn_reflns_limit_l_min -10
_diffrn_reflns_number 3456
_diffrn_reflns_theta_full 28.19
_diffrn_reflns_theta_max 28.19
_diffrn_reflns_theta_min 2.70
_exptl_absorpt_coefficient_mu 0.084
_exptl_absorpt_correction_T_max 0.9916
_exptl_absorpt_correction_T_min 0.9866
_exptl_crystal_density_diffrn 1.193
_exptl_crystal_density_method 'not measured'
_exptl_crystal_F_000 152
_exptl_crystal_size_max 0.16
_exptl_crystal_size_mid 0.12
_exptl_crystal_size_min 0.10
_refine_diff_density_max 0.302
_refine_diff_density_min -0.194
_refine_diff_density_rms 0.043
_refine_ls_abs_structure_details 'Flack H D (1983), Acta Cryst. A39, 876-881'
_refine_ls_abs_structure_Flack 1.9(17)
_refine_ls_extinction_method none
_refine_ls_goodness_of_fit_ref 1.060
_refine_ls_hydrogen_treatment mixed
_refine_ls_matrix_type full
_refine_ls_number_parameters 96
_refine_ls_number_reflns 1746
_refine_ls_number_restraints 1
_refine_ls_restrained_S_all 1.060
_refine_ls_R_factor_all 0.0561
_refine_ls_R_factor_gt 0.0518
_refine_ls_shift/su_max 0.000
_refine_ls_shift/su_mean 0.000
_refine_ls_structure_factor_coef Fsqd
_refine_ls_weighting_details 'calc w=1/[\s^2^(Fo^2^)+(0.0737P)^2^+0.0167P] where P=(Fo^2^+2Fc^2^)/3'
_refine_ls_weighting_scheme calc
_refine_ls_wR_factor_gt 0.1301
_refine_ls_wR_factor_ref 0.1334
_reflns_number_gt 1583
_reflns_number_total 1746
_reflns_threshold_expression >2sigma(I)
_cod_data_source_file ol060486%2Bsi20060226_113516.cif
_cod_data_source_block mfw410
_cod_original_cell_volume 390.1(2)
_cod_original_sg_symbol_H-M 'P 21'
_cod_database_code 1516752

loop_
_symmetry_equiv_pos_as_xyz
'x, y, z'
'-x, y+1/2, -z'

loop_
_atom_site_label
_atom_site_type_symbol
_atom_site_fract_x
_atom_site_fract_y
_atom_site_fract_z
_atom_site_U_iso_or_equiv
_atom_site_adp_type
_atom_site_occupancy
_atom_site_symmetry_multiplicity
_atom_site_calc_flag
_atom_site_refinement_flags
O1 O 0.43067(18) 0.1288(3) 0.9925(2) 0.0677(5) Uani 1 1 d .
O2 O 0.2182(2) -0.2260(2) 0.8146(2) 0.0586(4) Uani 1 1 d .
C1 C 0.1405(2) 0.1419(3) 0.8149(2) 0.0405(4) Uani 1 1 d .
C2 C 0.0237(3) 0.2759(3) 0.7247(2) 0.0464(4) Uani 1 1 d .
H2 H 0.0636 0.4081 0.7039 0.056 Uiso 1 1 calc R
C3 C -0.1680(2) 0.2257(4) 0.6549(3) 0.0513(5) Uani 1 1 d .
H3A H -0.1900 0.2077 0.5323 0.062 Uiso 1 1 calc R
H3B H -0.2393 0.3423 0.6765 0.062 Uiso 1 1 calc R
C4 C -0.2252(2) 0.0288(4) 0.7331(2) 0.0462(5) Uani 1 1 d .
H4 H -0.2346 0.0619 0.8491 0.055 Uiso 1 1 calc R
C5 C -0.0860(3) -0.1406(3) 0.7440(2) 0.0466(4) Uani 1 1 d .
H5A H -0.1254 -0.2656 0.7922 0.056 Uiso 1 1 calc R
H5B H -0.0754 -0.1743 0.6298 0.056 Uiso 1 1 calc R
C6 C 0.0947(2) -0.0786(3) 0.8514(2) 0.0426(4) Uani 1 1 d .
H6 H 0.0937 -0.0900 0.9722 0.051 Uiso 1 1 calc R
C7 C 0.3181(3) 0.2224(4) 0.8902(3) 0.0512(5) Uani 1 1 d .
H7 H 0.3464 0.3547 0.8570 0.061 Uiso 1 1 calc R
C8 C -0.4055(3) -0.0459(4) 0.6316(3) 0.0638(6) Uani 1 1 d .
H8A H -0.3994 -0.0766 0.5167 0.096 Uiso 1 1 calc R
H8B H -0.4920 0.0614 0.6305 0.096 Uiso 1 1 calc R
H8C H -0.4387 -0.1697 0.6835 0.096 Uiso 1 1 calc R
H11 H 0.312(4) -0.200(6) 0.882(4) 0.083(9) Uiso 1 1 d .

loop_
_atom_site_aniso_label
_atom_site_aniso_U_11
_atom_site_aniso_U_22
_atom_site_aniso_U_33
_atom_site_aniso_U_23
_atom_site_aniso_U_13
_atom_site_aniso_U_12
O1 0.0412(8) 0.0633(10) 0.0851(10) -0.0074(9) -0.0117(7) 0.0035(8)
O2 0.0388(7) 0.0451(8) 0.0830(10) -0.0080(8) -0.0034(7) 0.0053(6)
C1 0.0347(9) 0.0411(10) 0.0445(8) -0.0046(7) 0.0070(7) -0.0013(8)
C2 0.0419(9) 0.0404(9) 0.0545(10) 0.0024(8) 0.0068(8) -0.0031(8)
C3 0.0392(9) 0.0501(12) 0.0591(10) 0.0019(9) 0.0009(8) 0.0046(9)
C4 0.0324(9) 0.0559(12) 0.0491(9) -0.0038(8) 0.0071(7) -0.0020(8)
C5 0.0376(9) 0.0432(11) 0.0571(10) -0.0009(8) 0.0072(8) -0.0052(8)
C6 0.0363(9) 0.0422(10) 0.0458(8) 0.0010(8) 0.0028(7) -0.0008(8)
C7 0.0381(10) 0.0455(12) 0.0673(11) -0.0083(9) 0.0070(9) -0.0039(9)
C8 0.0335(10) 0.0736(16) 0.0787(14) -0.0008(12) 0.0025(10) -0.0071(10)

loop_
_atom_type_symbol
_atom_type_description
_atom_type_scat_dispersion_real
_atom_type_scat_dispersion_imag
_atom_type_scat_source
C C 0.0033 0.0016 'International Tables Vol C Tables 4.2.6.8 and 6.1.1.4'
H H 0.0000 0.0000 'International Tables Vol C Tables 4.2.6.8 and 6.1.1.4'
O O 0.0106 0.0060 'International Tables Vol C Tables 4.2.6.8 and 6.1.1.4'

loop_
_geom_angle_atom_site_label_1
_geom_angle_atom_site_label_2
_geom_angle_atom_site_label_3
_geom_angle
C2 C1 C7 116.90(18)
C2 C1 C6 123.35(16)
C7 C1 C6 119.62(17)
C1 C2 C3 123.7(2)
C2 C3 C4 112.60(17)
C5 C4 C8 111.01(18)
C5 C4 C3 109.95(15)
C8 C4 C3 111.03(18)
C6 C5 C4 113.33(17)
O2 C6 C1 112.20(15)
O2 C6 C5 106.60(15)
C1 C6 C5 111.38(15)
O1 C7 C1 124.5(2)

loop_
_geom_bond_atom_site_label_1
_geom_bond_atom_site_label_2
_geom_bond_distance
O1 C7 1.209(3)
O2 C6 1.426(2)
C1 C2 1.333(3)
C1 C7 1.463(2)
C1 C6 1.502(3)
C2 C3 1.497(3)
C3 C4 1.523(3)
C4 C5 1.519(3)
C4 C8 1.522(3)
C5 C6 1.517(3)
